data_1511018
loop_
_publ_author_name
'Glaser, J.'
'Meyer, H.J.'
'Haeberlen, M.'

_publ_section_title
;
 Ca3 (B N2) N - eine fehlende Verbindung im quasi-binaeren System Ca3 N2 -
 B N
;
_journal_name_full 'Zeitschrift fuer Anorganische und Allgemeine Chemie'
_journal_page_first 1959
_journal_page_last 1962
_journal_paper_doi 10.1002/1521-3749(200209)628:9/10<1959::AID-ZAAC1959>3.0.CO;2-Z
_journal_volume 628
_journal_year 2002
_chemical_formula_sum 'B Ca3 N3'
_chemical_name_systematic 'Ca3 (B N2) N'
_space_group_IT_number 123
_symmetry_space_group_name_Hall '-P 4 2'
_symmetry_space_group_name_H-M 'P 4/m m m'
_cell_angle_alpha 90
_cell_angle_beta 90
_cell_angle_gamma 90
_cell_formula_units_Z 1
_cell_length_a 3.5494
_cell_length_b 3.5494
_cell_length_c 8.2136
_cell_volume 103.477
_citation_journal_id_ASTM ZAACAB
_cod_data_source_file boron0-1_100.cif
_cod_data_source_block B1Ca3N3
_cod_original_cell_volume 103.4769
_cod_original_formula_sum 'B1 Ca3 N3'
_cod_database_code 1511018

loop_
_symmetry_equiv_pos_as_xyz
x,y,z
-y,x,z
-x,-y,z
y,-x,z
x,-y,-z
y,x,-z
-x,y,-z
-y,-x,-z
-x,-y,-z
y,-x,-z
x,y,-z
-y,x,-z
-x,y,z
-y,-x,z
x,-y,z
y,x,z

loop_
_atom_site_label
_atom_site_type_symbol
_atom_site_fract_x
_atom_site_fract_y
_atom_site_fract_z
_atom_site_occupancy
_atom_site_U_iso_or_equiv
N1 N-3 0 0 0.3354 1 0.0
Ca1 Ca+2 0.5 0.5 0.2778 1 0.0
N2 N-3 0.5 0.5 0 1 0.0
Ca2 Ca+2 0 0 0 1 0.0
B1 B+3 0 0 0.5 1 0.0
